data_7206035
loop_
_publ_author_name
Nonappa,
'Ahonen, Kari'
'Lahtinen, Manu'
'Kolehmainen, Erkki'

_publ_section_title
;
 Cyclic dipeptides: catalyst/promoter-free, rapid and environmentally
 benign cyclization of free amino acids
;
_journal_issue 5
_journal_name_full 'Green Chemistry'
_journal_page_first 1203
_journal_paper_doi 10.1039/c1gc15043j
_journal_volume 13
_journal_year 2011
_chemical_absolute_configuration syn
_chemical_formula_moiety 'C7 H10 N2 O2'
_chemical_formula_sum 'C7 H10 N2 O2'
_chemical_formula_weight 154.17
_chemical_name_systematic
;
?
;
_space_group_IT_number 19
_symmetry_cell_setting orthorhombic
_symmetry_Int_Tables_number 19
_symmetry_space_group_name_Hall 'P 2ac 2ab'
_symmetry_space_group_name_H-M 'P 21 21 21'
_atom_sites_solution_hydrogens difmap
_atom_sites_solution_primary direct
_atom_sites_solution_secondary difmap
_audit_creation_method SHELXL-97
_cell_angle_alpha 90.00
_cell_angle_beta 90.00
_cell_angle_gamma 90.00
_cell_formula_units_Z 4
_cell_length_a 5.8353(3)
_cell_length_b 9.6510(6)
_cell_length_c 12.8178(10)
_cell_measurement_reflns_used 4152
_cell_measurement_temperature 123(2)
_cell_measurement_theta_max 28.283
_cell_measurement_theta_min 0.407
_cell_volume 721.85(8)
_computing_cell_refinement DENZO-SMN
_computing_data_collection Collect
_computing_data_reduction DENZO-SMN
_computing_molecular_graphics 'Mercury 2.3'
_computing_publication_material 'SHELXL-97 (Sheldrick, 2008)'
_computing_structure_refinement 'SHELXL-97 (Sheldrick, 2008)'
_computing_structure_solution 'SHELXS97 or SIR2002'
_diffrn_ambient_temperature 123(2)
_diffrn_detector_area_resol_mean 9
_diffrn_measured_fraction_theta_full 0.998
_diffrn_measured_fraction_theta_max 0.997
_diffrn_measurement_device_type 'Kappa APEX II'
_diffrn_measurement_method '\f and \w scans'
_diffrn_radiation_monochromator graphite
_diffrn_radiation_source 'fine-focus sealed tube'
_diffrn_radiation_type MoK\a
_diffrn_radiation_wavelength 0.71073
_diffrn_reflns_av_R_equivalents 0.0434
_diffrn_reflns_av_sigmaI/netI 0.0646
_diffrn_reflns_limit_h_max 6
_diffrn_reflns_limit_h_min -7
_diffrn_reflns_limit_k_max 9
_diffrn_reflns_limit_k_min -12
_diffrn_reflns_limit_l_max 13
_diffrn_reflns_limit_l_min -16
_diffrn_reflns_number 4138
_diffrn_reflns_theta_full 27.00
_diffrn_reflns_theta_max 28.26
_diffrn_reflns_theta_min 3.82
_diffrn_standards_decay_% 0
_diffrn_standards_interval_count 0
_diffrn_standards_interval_time 0
_diffrn_standards_number 0
_exptl_absorpt_coefficient_mu 0.106
_exptl_absorpt_correction_T_max 0.9751
_exptl_absorpt_correction_T_min 0.7065
_exptl_absorpt_correction_type multi-scan
_exptl_absorpt_process_details 'SADABS 2008/2 (Sheldrick, 2008)'
_exptl_crystal_colour colorless
_exptl_crystal_density_diffrn 1.419
_exptl_crystal_density_method 'not measured'
_exptl_crystal_description block
_exptl_crystal_F_000 328
_exptl_crystal_size_max 0.36
_exptl_crystal_size_mid 0.32
_exptl_crystal_size_min 0.24
_refine_diff_density_max 0.198
_refine_diff_density_min -0.250
_refine_diff_density_rms 0.052
_refine_ls_abs_structure_details 'Flack H D (1983), Acta Cryst. A39, 876-881'
_refine_ls_abs_structure_Flack 0.9(18)
_refine_ls_extinction_method none
_refine_ls_goodness_of_fit_ref 1.073
_refine_ls_hydrogen_treatment refall
_refine_ls_matrix_type full
_refine_ls_number_parameters 140
_refine_ls_number_reflns 1777
_refine_ls_number_restraints 0
_refine_ls_restrained_S_all 1.073
_refine_ls_R_factor_all 0.0637
_refine_ls_R_factor_gt 0.0476
_refine_ls_shift/su_max 0.000
_refine_ls_shift/su_mean 0.000
_refine_ls_structure_factor_coef Fsqd
_refine_ls_weighting_details 'calc w=1/[\s^2^(Fo^2^)+(0.0393P)^2^+0.1355P] where P=(Fo^2^+2Fc^2^)/3'
_refine_ls_weighting_scheme calc
_refine_ls_wR_factor_gt 0.0991
_refine_ls_wR_factor_ref 0.1065
_reflns_number_gt 1465
_reflns_number_total 1777
_reflns_threshold_expression >2\s(I)
_cod_data_source_file c1gc15043j.txt
_cod_data_source_block xsodu194-3inv
_cod_depositor_comments
;
The following automatic conversions were performed:
'_symmetry_cell_setting' value 'Orthorhombic' changed to 'orthorhombic'
according to '/home/saulius/struct/CIF-dictionaries/cif_core.dic'
dictionary named 'cif_core.dic' version 2.4.1 from 2010-06-29.

Automatic conversion script
Id: cif_fix_enum 1555 2011-01-17 13:19:09Z saulius 
;
_cod_database_code 7206035

loop_
_symmetry_equiv_pos_as_xyz
'x, y, z'
'-x+1/2, -y, z+1/2'
'-x, y+1/2, -z+1/2'
'x+1/2, -y+1/2, -z'

loop_
_atom_site_label
_atom_site_type_symbol
_atom_site_fract_x
_atom_site_fract_y
_atom_site_fract_z
_atom_site_U_iso_or_equiv
_atom_site_adp_type
_atom_site_occupancy
_atom_site_symmetry_multiplicity
_atom_site_calc_flag
_atom_site_refinement_flags
_atom_site_disorder_assembly
_atom_site_disorder_group
C1 C 0.2716(3) 0.1204(2) 0.81311(17) 0.0189(4) Uani 1 1 d . . .
C3 C 0.5289(3) -0.0773(2) 0.83757(19) 0.0187(4) Uani 1 1 d . . .
C4 C 0.3406(4) -0.1743(2) 0.80345(16) 0.0197(4) Uani 1 1 d . . .
C6 C 0.1766(4) 0.0355(2) 0.72410(19) 0.0216(5) Uani 1 1 d . . .
C7 C 0.5546(4) 0.1190(2) 0.95708(19) 0.0245(5) Uani 1 1 d . . .
C8 C 0.7537(4) 0.0194(2) 0.9753(2) 0.0265(5) Uani 1 1 d . . .
C9 C 0.6678(4) -0.1194(2) 0.93234(19) 0.0254(5) Uani 1 1 d . . .
N2 N 0.4314(3) 0.05706(17) 0.86909(15) 0.0193(4) Uani 1 1 d . . .
N5 N 0.1731(3) -0.11248(18) 0.74877(15) 0.0225(4) Uani 1 1 d . . .
O1 O 0.2034(2) 0.24007(14) 0.83204(12) 0.0229(3) Uani 1 1 d . . .
O2 O 0.3424(3) -0.29927(14) 0.82417(13) 0.0252(4) Uani 1 1 d . . .
H3 H 0.627(4) -0.066(2) 0.779(2) 0.023(6) Uiso 1 1 d . . .
H5 H 0.064(4) -0.162(3) 0.723(2) 0.025(7) Uiso 1 1 d . . .
H6A H 0.019(4) 0.066(3) 0.7107(19) 0.022(6) Uiso 1 1 d . . .
H6B H 0.273(4) 0.054(2) 0.6620(19) 0.024(6) Uiso 1 1 d . . .
H7A H 0.454(5) 0.120(3) 1.018(2) 0.035(7) Uiso 1 1 d . . .
H7B H 0.608(4) 0.217(3) 0.9388(19) 0.033(7) Uiso 1 1 d . . .
H8A H 0.794(4) 0.017(2) 1.051(2) 0.027(7) Uiso 1 1 d . . .
H8B H 0.892(4) 0.052(2) 0.9368(18) 0.015(6) Uiso 1 1 d . . .
H9A H 0.562(5) -0.161(3) 0.984(2) 0.033(7) Uiso 1 1 d . . .
H9B H 0.797(5) -0.178(2) 0.9164(19) 0.029(6) Uiso 1 1 d . . .

loop_
_atom_site_aniso_label
_atom_site_aniso_U_11
_atom_site_aniso_U_22
_atom_site_aniso_U_33
_atom_site_aniso_U_23
_atom_site_aniso_U_13
_atom_site_aniso_U_12
C1 0.0186(10) 0.0166(8) 0.0215(10) 0.0018(9) 0.0004(9) -0.0012(8)
C3 0.0174(9) 0.0156(9) 0.0231(11) -0.0002(9) 0.0008(9) 0.0025(8)
C4 0.0202(10) 0.0184(9) 0.0205(11) -0.0026(8) 0.0024(9) 0.0006(8)
C6 0.0235(11) 0.0168(9) 0.0244(11) 0.0003(9) -0.0046(10) 0.0002(9)
C7 0.0281(11) 0.0212(10) 0.0240(12) -0.0015(10) -0.0048(10) 0.0004(10)
C8 0.0244(11) 0.0254(11) 0.0297(13) 0.0011(10) -0.0037(11) -0.0008(9)
C9 0.0257(11) 0.0195(10) 0.0310(12) 0.0011(10) -0.0041(11) 0.0035(10)
N2 0.0215(9) 0.0145(8) 0.0219(9) -0.0026(7) -0.0039(8) 0.0000(7)
N5 0.0216(9) 0.0168(8) 0.0292(10) -0.0023(8) -0.0047(8) -0.0031(8)
O1 0.0253(7) 0.0163(6) 0.0273(8) -0.0006(7) -0.0019(7) 0.0036(6)
O2 0.0276(8) 0.0148(6) 0.0332(9) 0.0011(7) 0.0012(8) 0.0001(6)

loop_
_atom_type_symbol
_atom_type_description
_atom_type_scat_dispersion_real
_atom_type_scat_dispersion_imag
_atom_type_scat_source
C C 0.0033 0.0016 'International Tables Vol C Tables 4.2.6.8 and 6.1.1.4'
H H 0.0000 0.0000 'International Tables Vol C Tables 4.2.6.8 and 6.1.1.4'
N N 0.0061 0.0033 'International Tables Vol C Tables 4.2.6.8 and 6.1.1.4'
O O 0.0106 0.0060 'International Tables Vol C Tables 4.2.6.8 and 6.1.1.4'

loop_
_geom_angle_atom_site_label_1
_geom_angle_atom_site_label_2
_geom_angle_atom_site_label_3
_geom_angle
_geom_angle_site_symmetry_1
_geom_angle_site_symmetry_3
_geom_angle_publ_flag
O1 C1 N2 123.14(19) . . ?
O1 C1 C6 122.22(18) . . ?
N2 C1 C6 114.64(18) . . ?
N2 C3 C4 110.17(16) . . ?
N2 C3 C9 102.89(17) . . ?
C4 C3 C9 117.07(19) . . ?
N2 C3 H3 110.4(14) . . ?
C4 C3 H3 106.5(15) . . ?
C9 C3 H3 109.8(15) . . ?
O2 C4 N5 123.5(2) . . ?
O2 C4 C3 122.5(2) . . ?
N5 C4 C3 113.95(17) . . ?
N5 C6 C1 111.80(18) . . ?
N5 C6 H6A 108.6(15) . . ?
C1 C6 H6A 108.3(14) . . ?
N5 C6 H6B 110.9(13) . . ?
C1 C6 H6B 107.5(14) . . ?
H6A C6 H6B 110(2) . . ?
N2 C7 C8 103.53(18) . . ?
N2 C7 H7A 108.8(16) . . ?
C8 C7 H7A 110.3(16) . . ?
N2 C7 H7B 110.5(14) . . ?
C8 C7 H7B 112.6(15) . . ?
H7A C7 H7B 111(2) . . ?
C7 C8 C9 104.29(19) . . ?
C7 C8 H8A 109.9(14) . . ?
C9 C8 H8A 114.0(13) . . ?
C7 C8 H8B 109.8(13) . . ?
C9 C8 H8B 111.5(13) . . ?
H8A C8 H8B 107(2) . . ?
C3 C9 C8 103.16(18) . . ?
C3 C9 H9A 108.1(16) . . ?
C8 C9 H9A 108.8(15) . . ?
C3 C9 H9B 114.0(15) . . ?
C8 C9 H9B 109.5(15) . . ?
H9A C9 H9B 113(2) . . ?
C1 N2 C7 124.98(18) . . ?
C1 N2 C3 121.95(17) . . ?
C7 N2 C3 112.41(17) . . ?
C4 N5 C6 122.45(18) . . ?
C4 N5 H5 119.5(16) . . ?
C6 N5 H5 117.9(16) . . ?

loop_
_geom_bond_atom_site_label_1
_geom_bond_atom_site_label_2
_geom_bond_distance
_geom_bond_site_symmetry_2
_geom_bond_publ_flag
C1 O1 1.245(2) . ?
C1 N2 1.326(3) . ?
C1 C6 1.510(3) . ?
C3 N2 1.472(3) . ?
C3 C4 1.508(3) . ?
C3 C9 1.516(3) . ?
C3 H3 0.95(3) . ?
C4 O2 1.235(2) . ?
C4 N5 1.342(3) . ?
C6 N5 1.463(3) . ?
C6 H6A 0.98(2) . ?
C6 H6B 0.99(3) . ?
C7 N2 1.465(3) . ?
C7 C8 1.526(3) . ?
C7 H7A 0.97(3) . ?
C7 H7B 1.02(3) . ?
C8 C9 1.533(3) . ?
C8 H8A 1.00(3) . ?
C8 H8B 1.00(2) . ?
C9 H9A 0.99(3) . ?
C9 H9B 0.97(3) . ?
N5 H5 0.86(3) . ?

loop_
_geom_torsion_atom_site_label_1
_geom_torsion_atom_site_label_2
_geom_torsion_atom_site_label_3
_geom_torsion_atom_site_label_4
_geom_torsion
_geom_torsion_site_symmetry_1
_geom_torsion_site_symmetry_2
_geom_torsion_site_symmetry_3
_geom_torsion_site_symmetry_4
_geom_torsion_publ_flag
N2 C3 C4 O2 -141.4(2) . . . . ?
C9 C3 C4 O2 -24.4(3) . . . . ?
N2 C3 C4 N5 38.7(2) . . . . ?
C9 C3 C4 N5 155.78(19) . . . . ?
O1 C1 C6 N5 -147.3(2) . . . . ?
N2 C1 C6 N5 32.4(3) . . . . ?
N2 C7 C8 C9 -25.3(2) . . . . ?
N2 C3 C9 C8 -33.4(2) . . . . ?
C4 C3 C9 C8 -154.31(19) . . . . ?
C7 C8 C9 C3 36.9(2) . . . . ?
O1 C1 N2 C7 -2.3(3) . . . . ?
C6 C1 N2 C7 177.9(2) . . . . ?
O1 C1 N2 C3 -172.36(19) . . . . ?
C6 C1 N2 C3 7.9(3) . . . . ?
C8 C7 N2 C1 -166.48(19) . . . . ?
C8 C7 N2 C3 4.4(2) . . . . ?
C4 C3 N2 C1 -44.8(3) . . . . ?
C9 C3 N2 C1 -170.32(19) . . . . ?
C4 C3 N2 C7 144.06(19) . . . . ?
C9 C3 N2 C7 18.5(2) . . . . ?
O2 C4 N5 C6 -179.2(2) . . . . ?
C3 C4 N5 C6 0.6(3) . . . . ?
C1 C6 N5 C4 -37.7(3) . . . . ?

loop_
_cod_related_entry_id
_cod_related_entry_database
_cod_related_entry_code
1 ChemSpider 112149
